data_7701922
loop_
_publ_author_name
'Ellul, Charles E.'
'Lowe, John P.'
'Mahon, Mary F.'
'Raithby, Paul R.'
'Whittlesey, Michael K.'

_publ_section_title
;
 [Ru<sub>3</sub>(6-NHC)(CO)<sub>10</sub>]: synthesis, characterisation and
 reactivity of rare 46-electron tri-ruthenium clusters.
;
_journal_issue 13
_journal_name_full 'Dalton transactions (Cambridge, England : 2003)'
_journal_page_first 4518
_journal_page_last 4523
_journal_paper_doi 10.1039/c8dt00189h
_journal_volume 47
_journal_year 2018
_chemical_formula_moiety '2(C63 H45 O9 P3 Ru3), C4 H8 O'
_chemical_formula_sum 'C142 H122 O22 P6 Ru6'
_chemical_formula_weight 2972.63
_space_group_crystal_system triclinic
_space_group_IT_number 2
_space_group_name_Hall '-P 1'
_space_group_name_H-M_alt 'P -1'
_symmetry_space_group_name_Hall '-P 1'
_symmetry_space_group_name_H-M 'P -1'
_atom_sites_solution_hydrogens geom
_atom_sites_solution_primary dual
_audit_creation_date 2017-09-13
_audit_creation_method
;
Olex2 1.2
(compiled 2017.08.10 svn.r3458 for OlexSys, GUI svn.r5381)
;
_audit_update_record
;
2018-01-12 deposited with the CCDC.
2018-03-05 downloaded from the CCDC.
;
_cell_angle_alpha 69.887(3)
_cell_angle_beta 73.570(3)
_cell_angle_gamma 81.586(3)
_cell_formula_units_Z 2
_cell_length_a 13.9750(4)
_cell_length_b 22.2953(8)
_cell_length_c 24.5968(9)
_cell_measurement_reflns_used 22873
_cell_measurement_temperature 150.00(10)
_cell_measurement_theta_max 28.9810
_cell_measurement_theta_min 3.5110
_cell_volume 6892.3(4)
_computing_cell_refinement 'CrysAlisPro 1.171.38.43 (Rigaku OD, 2015)'
_computing_data_collection 'CrysAlisPro 1.171.38.43 (Rigaku OD, 2015)'
_computing_data_reduction 'CrysAlisPro 1.171.38.43 (Rigaku OD, 2015)'
_computing_molecular_graphics 'Olex2 (Dolomanov et al., 2009)'
_computing_publication_material 'Olex2 (Dolomanov et al., 2009)'
_computing_structure_refinement 'ShelXL (Sheldrick, 2015)'
_computing_structure_solution 'ShelXT (Sheldrick, 2015)'
_diffrn_ambient_environment N~2~
_diffrn_ambient_temperature 150.00(10)
_diffrn_detector 'CCD plate'
_diffrn_detector_area_resol_mean 8.0734
_diffrn_detector_type EosS2
_diffrn_measured_fraction_theta_full 0.998
_diffrn_measured_fraction_theta_max 0.998
_diffrn_measurement_device 'four-circle diffractometer'
_diffrn_measurement_device_type 'New Xcalibur, EosS2'
_diffrn_measurement_method '\w scans'
_diffrn_radiation_monochromator graphite
_diffrn_radiation_probe x-ray
_diffrn_radiation_type MoK\a
_diffrn_radiation_wavelength 0.71073
_diffrn_reflns_av_R_equivalents 0.1187
_diffrn_reflns_av_unetI/netI 0.2094
_diffrn_reflns_Laue_measured_fraction_full 0.998
_diffrn_reflns_Laue_measured_fraction_max 0.998
_diffrn_reflns_limit_h_max 18
_diffrn_reflns_limit_h_min -18
_diffrn_reflns_limit_k_max 28
_diffrn_reflns_limit_k_min -28
_diffrn_reflns_limit_l_max 31
_diffrn_reflns_limit_l_min -31
_diffrn_reflns_number 65632
_diffrn_reflns_point_group_measured_fraction_full 0.998
_diffrn_reflns_point_group_measured_fraction_max 0.998
_diffrn_reflns_theta_full 25.242
_diffrn_reflns_theta_max 27.485
_diffrn_reflns_theta_min 3.275
_diffrn_source 'fine-focus sealed X-ray tube'
_diffrn_source_type 'Enhance (Mo) X-ray Source'
_exptl_absorpt_coefficient_mu 0.775
_exptl_absorpt_correction_T_max 0.882
_exptl_absorpt_correction_T_min 0.360
_exptl_absorpt_correction_type analytical
_exptl_absorpt_process_details
;
CrysAlisPro 1.171.38.43 (Rigaku Oxford Diffraction, 2015)
Analytical numeric absorption correction using a multifaceted crystal
			model based on expressions derived by R.C. Clark & J.S. Reid.
(Clark, R. C. & Reid, J. S. (1995). Acta Cryst. A51, 887-897)
Empirical absorption correction using spherical harmonics,
 implemented in SCALE3 ABSPACK scaling algorithm.
;
_exptl_crystal_colour red-orange
_exptl_crystal_density_diffrn 1.432
_exptl_crystal_description plate
_exptl_crystal_F_000 3008
_exptl_crystal_size_max 0.437
_exptl_crystal_size_mid 0.237
_exptl_crystal_size_min 0.035
_platon_squeeze_details
;
TITL e17mkw38  P -1         R = 0.11
CELL   13.9750   22.2953   24.5968     69.89     73.57     81.59
SPGR P-1
# Solvent Accessible Volume =      1506
# Electrons Found in S.A.V. =       543
# Note: Atoms in Void are Labelled as Cxxx and Qxxx for all Others
C101 0.503 0.476 0.058 !       3.54 eA-3
C102 0.415 0.468 0.045 !       3.33 eA-3
C103 0.457 0.470-0.003 !       3.24 eA-3
C104 0.389 0.838 0.315 !       3.07 eA-3
C105 0.786 0.493 0.049 !       2.91 eA-3
C106 0.863 0.485 0.054 !       2.83 eA-3
C107 0.086 0.087 0.453 !       2.69 eA-3
Q108 0.471 0.119 0.015 !       2.68 eA-3
Q109 0.664 0.381 0.375 !       2.68 eA-3
C110 0.937 0.430 0.046 !       2.64 eA-3
C111 0.697 0.978 0.329 !       2.59 eA-3
Q112 0.268 0.229 0.202 !       2.58 eA-3
C113 0.431 0.865 0.391 !       2.57 eA-3
C114 0.891 0.459 0.079 !       2.56 eA-3
Q115 0.065 0.467 0.318 !       2.56 eA-3
Q116 0.859 0.412 0.388 !       2.55 eA-3
Q117 0.690 0.176 0.155 !       2.53 eA-3
C118 0.377 0.891 0.288 !       2.49 eA-3
C119 0.740 0.930 0.394 !       2.49 eA-3
C120 0.827 0.495 0.063 !       2.49 eA-3
C121 0.453 0.822 0.367 !       2.45 eA-3
C122 0.418 0.861 0.367 !       2.45 eA-3
C123 0.067 0.126 0.443 !       2.44 eA-3
C124 0.049 0.077 0.436 !       2.42 eA-3
C125 0.424 0.883 0.312 !       2.38 eA-3
C126 0.388 0.921 0.313 !       2.36 eA-3
C127 0.908 0.882 0.577 !       2.32 eA-3
Q128 0.737 0.655 0.264 !       2.31 eA-3
C129 0.393 0.907 0.296 !       2.31 eA-3
C130 0.440 0.868 0.296 !       2.31 eA-3
C131 0.416 0.836 0.350 !       2.30 eA-3
C132 1.000 0.500 0.000 !       2.29 eA-3
Q133 0.839 0.458 0.359 !       2.28 eA-3
C134 0.154 0.044 0.479 !       2.26 eA-3
C135 0.926 0.499 0.007 !       2.24 eA-3
C136 0.754 0.961 0.351 !       2.23 eA-3
C137 0.751 0.061 0.496 !       2.22 eA-3
C138 0.058 0.009 0.460 !       2.22 eA-3
C139 0.579 0.058 0.475 !       2.22 eA-3
C140 0.439 0.891 0.345 !       2.21 eA-3
C141 0.396 0.894 0.383 !       2.20 eA-3
C142 0.016 0.084 0.468 !       2.19 eA-3
C143 0.202 0.010 0.472 !       2.18 eA-3
C144 0.702 0.086 0.470 !       2.14 eA-3
Q145 0.855 0.586 0.307 !       2.14 eA-3
C146 0.604 0.125 0.451 !       2.11 eA-3
C147 0.628 0.089 0.448 !       2.11 eA-3
C148 0.795 0.954 0.367 !       2.10 eA-3
C149 0.637 0.993 0.374 !       2.09 eA-3
Q150 0.545 0.179 0.093 !       2.08 eA-3
Q151 0.575 0.136 0.133 !       2.08 eA-3
C152 0.099 0.050 0.482 !       2.08 eA-3
C153 0.127 0.085 0.407 !       2.08 eA-3
Q154 0.895 0.592 0.259 !       2.06 eA-3
C155 0.626 0.080 0.475 !       2.05 eA-3
C156 0.733 0.892 0.380 !       2.04 eA-3
C157 0.389 0.859 0.335 !       2.04 eA-3
C158 0.352 0.921 0.326 !       2.04 eA-3
C159 0.405 0.939 0.331 !       2.04 eA-3
C160 0.145 0.062 0.439 !       2.03 eA-3
Q161 0.711 0.539 0.274 !       2.03 eA-3
Q162 0.457 0.243 0.170 !       2.02 eA-3
Q163 0.484 0.213 0.140 !       2.02 eA-3
C164 0.406 0.962 0.482 !       2.01 eA-3
Q165 0.205 0.124 0.447 !       2.01 eA-3
C166 0.144 0.110 0.431 !       2.01 eA-3
C167 0.756 0.480 0.024 !       2.00 eA-3
C168 0.671 0.039 0.459 !       1.99 eA-3
Q169 0.890 0.538 0.339 !       1.99 eA-3
C170 0.073 0.090 0.492 !       1.99 eA-3
C171 0.474 0.508 0.016 !       1.98 eA-3
Q172 0.349 0.202 0.124 !       1.98 eA-3
Q173 0.015 0.133 0.434 !       1.96 eA-3
C174 0.338 0.955 0.475 !       1.96 eA-3
C175 0.199 0.018 0.429 !       1.95 eA-3
C176 0.157 0.020 0.439 !       1.94 eA-3
C177 0.383 0.856 0.421 !       1.92 eA-3
C178 0.988 0.041 0.501 !       1.92 eA-3
Q179 0.512 0.235 0.158 !       1.91 eA-3
C180 0.703 0.921 0.362 !       1.91 eA-3
C181 0.792 0.883 0.382 !       1.89 eA-3
C182 0.268 0.047 0.419 !       1.89 eA-3
C183 0.601 0.017 0.422 !       1.89 eA-3
C184 0.823 0.496 0.017 !       1.89 eA-3
Q185 0.714 0.473 0.326 !       1.87 eA-3
C186 0.730 0.045 0.460 !       1.87 eA-3
Q187 0.377 0.179 0.070 !       1.86 eA-3
Q188 0.027 0.171 0.438 !       1.86 eA-3
C189 0.217 0.078 0.398 !       1.86 eA-3
C190 0.687 0.055 0.490 !       1.86 eA-3
C191 0.661 0.040 0.487 !       1.84 eA-3
C192 0.394 0.906 0.345 !       1.84 eA-3
C193 0.892 0.462 0.000 !       1.83 eA-3
C194 0.135 0.133 0.390 !       1.83 eA-3
C195 0.999 0.456 0.040 !       1.83 eA-3
C196 0.365 0.906 0.398 !       1.83 eA-3
C197 0.403 0.983 0.452 !       1.82 eA-3
C198 0.789 0.992 0.333 !       1.82 eA-3
C199 0.963 0.937 0.482 !       1.82 eA-3
;
_refine_diff_density_max 1.766
_refine_diff_density_min -1.686
_refine_diff_density_rms 0.181
_refine_ls_extinction_method none
_refine_ls_goodness_of_fit_ref 1.031
_refine_ls_hydrogen_treatment constr
_refine_ls_matrix_type full
_refine_ls_number_parameters 1451
_refine_ls_number_reflns 65632
_refine_ls_number_restraints 108
_refine_ls_restrained_S_all 1.031
_refine_ls_R_factor_all 0.1597
_refine_ls_R_factor_gt 0.0971
_refine_ls_shift/su_max 0.001
_refine_ls_shift/su_mean 0.000
_refine_ls_structure_factor_coef Fsqd
_refine_ls_weighting_details 'w=1/[\s^2^(Fo^2^)+(0.1035P)^2^+0.0242P] where P=(Fo^2^+2Fc^2^)/3'
_refine_ls_weighting_scheme calc
_refine_ls_wR_factor_gt 0.2060
_refine_ls_wR_factor_ref 0.2257
_reflns_Friedel_coverage 0.000
_reflns_number_gt 36586
_reflns_number_total 65632
_reflns_threshold_expression 'I > 2\s(I)'
_cod_data_source_file c8dt00189h2.cif
_cod_data_source_block e17mkw38_sq-Ru3(PPh3)3(CO)9
_cod_database_code 7701922
_shelxl_version_number 2014-3
_chemical_oxdiff_usercomment 'red-orange plate'
_shelx_space_group_comment
;
The symmetry employed for this shelxl refinement is uniquely defined
by the following loop, which should always be used as a source of
symmetry information in preference to the above space-group names.
They are only intended as comments.
;
_olex2_refinement_description
;
1. Twinned data refinement
 Scales: 0.7695(9)
 0.2305(9)
2. Fixed Uiso
 At 1.2 times of:
  All C(H) groups, All C(H,H) groups
3. Uiso/Uaniso restraints and constraints
Uanis(C9) \\sim Ueq, Uanis(C7) \\sim Ueq, Uanis(C40) \\sim Ueq, Uanis(C45)
\\sim Ueq, Uanis(C8) \\sim Ueq, Uanis(C46) \\sim Ueq, Uanis(C58) \\sim Ueq,
Uanis(C56) \\sim Ueq, Uanis(C57) \\sim Ueq, Uanis(C34) \\sim Ueq, Uanis(C69)
\\sim Ueq, Uanis(C70) \\sim Ueq, Uanis(C71) \\sim Ueq, Uanis(C72) \\sim Ueq,
Uanis(C103) \\sim Ueq, Uanis(C94) \\sim Ueq, Uanis(C67) \\sim Ueq: with sigma
of 0.005 and sigma for terminal atoms of 0.003
Uanis(C31) \\sim Ueq: with sigma of 0.005 and sigma for terminal atoms of 0.003
4.a Secondary CH2 refined with riding coordinates:
 C127(H12A,H12B), C128(H12C,H12D), C129(H12E,H12F), C130(H13A,H13B)
4.b Aromatic/amide H refined with riding coordinates:
 C11(H11), C12(H12), C13(H13), C14(H14), C15(H15), C17(H17), C18(H18),
 C19(H19), C20(H20), C21(H21), C23(H23), C24(H24), C25(H25), C26(H26), C27(H27),
  C29(H29), C30(H30), C31(H31), C32(H32), C33(H33), C35(H35), C36(H36),
 C37(H37), C38(H38), C39(H39), C41(H41), C42(H42), C43(H43), C44(H44), C45(H45),
  C47(H47), C48(H48), C49(H49), C50(H50), C51(H51), C53(H53), C54(H54),
 C55(H55), C56(H56), C57(H57), C59(H59), C60(H60), C61(H61), C62(H62), C63(H63),
  C74(H74), C75(H75), C76(H76), C77(H77), C78(H78), C80(H80), C81(H81),
 C82(H82), C83(H83), C84(H84), C86(H86), C87(H87), C88(H88), C89(H89), C90(H90),
  C92(H92), C93(H93), C94(H94), C95(H95), C96(H96), C98(H98), C99(H99),
 C100(H100), C101(H101), C102(H102), C104(H104), C105(H105), C106(H106),
 C107(H107), C108(H108), C110(H110), C111(H111), C112(H112), C113(H113),
 C114(H114), C116(H116), C117(H117), C118(H118), C119(H119), C120(H120),
 C122(H122), C123(H123), C124(H124), C125(H125), C126(H126)
;
_platon_squeeze_void_probe_radius 1.20
_olex2_submission_special_instructions 'No special instructions were received'
_oxdiff_twin_integration_method simultaneous
_oxdiff_twin_items 2
_twin_special_details
;
Component 2 rotated by 5.4230\% 
 around [0.79 0.40 0.46] (reciprocal) or [0.99 0.11 -0.00] (direct)
;

loop_
_space_group_symop_operation_xyz
'x, y, z'
'-x, -y, -z'

loop_
_atom_site_label
_atom_site_type_symbol
_atom_site_fract_x
_atom_site_fract_y
_atom_site_fract_z
_atom_site_U_iso_or_equiv
_atom_site_adp_type
_atom_site_occupancy
_atom_site_site_symmetry_order
_atom_site_calc_flag
_atom_site_refinement_flags_posn
_atom_site_refinement_flags_adp
Ru1 Ru 0.52102(6) 0.80321(5) 0.81766(4) 0.0190(2) Uani 1 1 d . .
Ru2 Ru 0.42091(6) 0.85920(4) 0.90969(4) 0.0160(2) Uani 1 1 d . .
Ru3 Ru 0.63260(6) 0.83166(4) 0.88805(4) 0.0158(2) Uani 1 1 d . .
P1 P 0.6134(2) 0.73611(15) 0.76415(15) 0.0225(7) Uani 1 1 d . .
P2 P 0.2468(2) 0.86299(14) 0.92931(13) 0.0158(6) Uani 1 1 d . .
P3 P 0.6889(2) 0.84120(13) 0.96588(13) 0.0148(6) Uani 1 1 d . .
O1 O 0.4434(6) 0.6774(4) 0.9118(4) 0.034(2) Uani 1 1 d . .
O2 O 0.3432(6) 0.8461(5) 0.7624(4) 0.041(2) Uani 1 1 d . .
O3 O 0.6445(7) 0.9162(5) 0.7258(4) 0.044(3) Uani 1 1 d . .
O4 O 0.4031(6) 0.7310(4) 1.0100(4) 0.029(2) Uani 1 1 d . .
O5 O 0.4292(6) 0.9747(4) 0.7948(4) 0.038(2) Uani 1 1 d . .
O6 O 0.4295(6) 0.9468(4) 0.9782(4) 0.035(2) Uani 1 1 d . .
O7 O 0.6272(6) 0.9772(4) 0.8263(4) 0.034(2) Uani 1 1 d . .
O8 O 0.8390(6) 0.8257(4) 0.8055(4) 0.037(2) Uani 1 1 d . .
O9 O 0.6155(5) 0.6887(4) 0.9601(3) 0.0232(19) Uani 1 1 d . .
C1 C 0.4707(8) 0.7250(6) 0.8783(5) 0.022(3) Uani 1 1 d . .
C2 C 0.4101(9) 0.8272(6) 0.7840(6) 0.029(3) Uani 1 1 d . .
C3 C 0.5999(9) 0.8757(7) 0.7625(6) 0.034(3) Uani 1 1 d . .
C4 C 0.4160(8) 0.7780(6) 0.9719(5) 0.023(3) Uani 1 1 d . .
C5 C 0.4299(8) 0.9317(7) 0.8345(6) 0.030(3) Uani 1 1 d . .
C6 C 0.4253(8) 0.9128(5) 0.9536(5) 0.020(3) Uani 1 1 d . .
C7 C 0.6267(9) 0.9201(6) 0.8503(6) 0.031(3) Uani 1 1 d . U
C8 C 0.7606(8) 0.8252(5) 0.8380(5) 0.017(2) Uani 1 1 d . U
C9 C 0.6167(7) 0.7418(5) 0.9322(5) 0.017(2) Uani 1 1 d . U
C10 C 0.5478(8) 0.6643(6) 0.7763(5) 0.022(3) Uani 1 1 d . .
C11 C 0.4456(9) 0.6685(6) 0.7829(6) 0.031(3) Uani 1 1 d . .
H11 H 0.4098 0.7074 0.7812 0.038 Uiso 1 1 calc R .
C12 C 0.3964(9) 0.6151(6) 0.7919(6) 0.033(3) Uani 1 1 d . .
H12 H 0.3278 0.6188 0.7958 0.039 Uiso 1 1 calc R .
C13 C 0.4461(9) 0.5574(6) 0.7951(6) 0.031(3) Uani 1 1 d . .
H13 H 0.4124 0.5216 0.8016 0.037 Uiso 1 1 calc R .
C14 C 0.5494(9) 0.5532(7) 0.7883(6) 0.037(3) Uani 1 1 d . .
H14 H 0.5847 0.5140 0.7910 0.045 Uiso 1 1 calc R .
C15 C 0.5983(9) 0.6055(6) 0.7780(6) 0.034(3) Uani 1 1 d . .
H15 H 0.6673 0.6021 0.7719 0.041 Uiso 1 1 calc R .
C16 C 0.6463(9) 0.7671(6) 0.6820(6) 0.032(3) Uani 1 1 d . .
C17 C 0.6030(11) 0.8243(8) 0.6507(7) 0.053(4) Uani 1 1 d . .
H17 H 0.5594 0.8491 0.6717 0.064 Uiso 1 1 calc R .
C18 C 0.6240(15) 0.8448(9) 0.5885(7) 0.079(6) Uani 1 1 d . .
H18 H 0.5957 0.8835 0.5683 0.095 Uiso 1 1 calc R .
C19 C 0.6882(14) 0.8067(9) 0.5560(7) 0.065(5) Uani 1 1 d . .
H19 H 0.7024 0.8199 0.5144 0.078 Uiso 1 1 calc R .
C20 C 0.7295(13) 0.7491(9) 0.5876(7) 0.061(5) Uani 1 1 d . .
H20 H 0.7717 0.7234 0.5670 0.073 Uiso 1 1 calc R .
C21 C 0.7083(10) 0.7298(8) 0.6492(6) 0.049(4) Uani 1 1 d . .
H21 H 0.7361 0.6909 0.6694 0.059 Uiso 1 1 calc R .
C22 C 0.7314(8) 0.7015(6) 0.7842(6) 0.024(3) Uani 1 1 d . .
C23 C 0.7249(8) 0.6585(6) 0.8401(6) 0.030(3) Uani 1 1 d . .
H23 H 0.6626 0.6456 0.8649 0.036 Uiso 1 1 calc R .
C24 C 0.8110(9) 0.6337(7) 0.8605(7) 0.040(4) Uani 1 1 d . .
H24 H 0.8062 0.6045 0.8986 0.048 Uiso 1 1 calc R .
C25 C 0.9037(10) 0.6530(8) 0.8231(8) 0.050(4) Uani 1 1 d . .
H25 H 0.9618 0.6354 0.8352 0.060 Uiso 1 1 calc R .
C26 C 0.9086(9) 0.6981(7) 0.7685(7) 0.044(4) Uani 1 1 d . .
H26 H 0.9708 0.7127 0.7449 0.053 Uiso 1 1 calc R .
C27 C 0.8252(8) 0.7232(7) 0.7463(6) 0.035(3) Uani 1 1 d . .
H27 H 0.8307 0.7529 0.7083 0.042 Uiso 1 1 calc R .
C28 C 0.1871(7) 0.8155(5) 0.9014(5) 0.018(2) Uani 1 1 d . .
C29 C 0.1129(8) 0.8376(6) 0.8716(5) 0.031(3) Uani 1 1 d . .
H29 H 0.0884 0.8799 0.8639 0.038 Uiso 1 1 calc R .
C30 C 0.0740(9) 0.7951(7) 0.8525(6) 0.042(4) Uani 1 1 d . .
H30 H 0.0234 0.8098 0.8326 0.050 Uiso 1 1 calc R .
C31 C 0.1100(10) 0.7332(7) 0.8629(6) 0.043(4) Uani 1 1 d . U
H31 H 0.0854 0.7063 0.8489 0.052 Uiso 1 1 calc R .
C32 C 0.1833(10) 0.7098(7) 0.8943(7) 0.051(4) Uani 1 1 d . .
H32 H 0.2069 0.6673 0.9026 0.061 Uiso 1 1 calc R .
C33 C 0.2205(8) 0.7523(6) 0.9129(5) 0.026(3) Uani 1 1 d . .
H33 H 0.2697 0.7373 0.9338 0.032 Uiso 1 1 calc R .
C34 C 0.1965(7) 0.9436(5) 0.9013(5) 0.016(2) Uani 1 1 d . U
C35 C 0.1984(8) 0.9727(6) 0.8409(6) 0.026(3) Uani 1 1 d . .
H35 H 0.2208 0.9486 0.8150 0.031 Uiso 1 1 calc R .
C36 C 0.1673(9) 1.0374(6) 0.8180(6) 0.033(3) Uani 1 1 d . .
H36 H 0.1694 1.0563 0.7776 0.040 Uiso 1 1 calc R .
C37 C 0.1337(9) 1.0717(6) 0.8572(6) 0.032(3) Uani 1 1 d . .
H37 H 0.1119 1.1143 0.8429 0.038 Uiso 1 1 calc R .
C38 C 0.1314(9) 1.0455(6) 0.9159(6) 0.034(3) Uani 1 1 d . .
H38 H 0.1088 1.0703 0.9412 0.041 Uiso 1 1 calc R .
C39 C 0.1622(8) 0.9822(6) 0.9388(6) 0.026(3) Uani 1 1 d . .
H39 H 0.1604 0.9648 0.9792 0.031 Uiso 1 1 calc R .
C40 C 0.1817(8) 0.8381(5) 1.0089(5) 0.021(3) Uani 1 1 d . U
C41 C 0.0801(8) 0.8258(6) 1.0260(6) 0.027(3) Uani 1 1 d . .
H41 H 0.0472 0.8292 0.9969 0.033 Uiso 1 1 calc R .
C42 C 0.0283(8) 0.8086(6) 1.0856(6) 0.031(3) Uani 1 1 d . .
H42 H -0.0392 0.8008 1.0963 0.037 Uiso 1 1 calc R .
C43 C 0.0758(9) 0.8030(5) 1.1289(5) 0.028(3) Uani 1 1 d . .
H43 H 0.0405 0.7923 1.1688 0.033 Uiso 1 1 calc R .
C44 C 0.1765(9) 0.8134(6) 1.1129(6) 0.029(3) Uani 1 1 d . .
H44 H 0.2099 0.8081 1.1421 0.035 Uiso 1 1 calc R .
C45 C 0.2272(8) 0.8316(5) 1.0534(5) 0.015(2) Uani 1 1 d . U
H45 H 0.2945 0.8397 1.0430 0.018 Uiso 1 1 calc R .
C46 C 0.7740(8) 0.7742(5) 0.9953(5) 0.017(2) Uani 1 1 d . U
C47 C 0.8266(8) 0.7355(6) 0.9617(5) 0.026(3) Uani 1 1 d . .
H47 H 0.8179 0.7426 0.9238 0.031 Uiso 1 1 calc R .
C48 C 0.8936(9) 0.6851(7) 0.9851(6) 0.042(4) Uani 1 1 d . .
H48 H 0.9287 0.6594 0.9624 0.050 Uiso 1 1 calc R .
C49 C 0.9066(9) 0.6742(7) 1.0408(6) 0.040(4) Uani 1 1 d . .
H49 H 0.9493 0.6408 1.0566 0.048 Uiso 1 1 calc R .
C50 C 0.8549(9) 0.7140(6) 1.0733(6) 0.035(3) Uani 1 1 d . .
H50 H 0.8643 0.7066 1.1110 0.042 Uiso 1 1 calc R .
C51 C 0.7905(8) 0.7637(6) 1.0524(5) 0.025(3) Uani 1 1 d . .
H51 H 0.7584 0.7901 1.0750 0.030 Uiso 1 1 calc R .
C52 C 0.7607(7) 0.9114(5) 0.9434(5) 0.018(3) Uani 1 1 d . .
C53 C 0.8640(8) 0.9071(6) 0.9361(5) 0.028(3) Uani 1 1 d . .
H53 H 0.8984 0.8673 0.9432 0.033 Uiso 1 1 calc R .
C54 C 0.9154(8) 0.9621(6) 0.9182(6) 0.030(3) Uani 1 1 d . .
H54 H 0.9838 0.9590 0.9148 0.036 Uiso 1 1 calc R .
C55 C 0.8658(8) 1.0210(6) 0.9054(6) 0.030(3) Uani 1 1 d . .
H55 H 0.9013 1.0577 0.8922 0.036 Uiso 1 1 calc R .
C56 C 0.7653(8) 1.0264(5) 0.9119(5) 0.020(3) Uani 1 1 d . U
H56 H 0.7319 1.0665 0.9037 0.024 Uiso 1 1 calc R .
C57 C 0.7130(8) 0.9714(5) 0.9307(5) 0.019(2) Uani 1 1 d . U
H57 H 0.6444 0.9752 0.9349 0.023 Uiso 1 1 calc R .
C58 C 0.5998(8) 0.8457(5) 1.0350(5) 0.020(3) Uani 1 1 d . U
C59 C 0.5311(7) 0.7969(6) 1.0641(5) 0.019(3) Uani 1 1 d . .
H59 H 0.5330 0.7647 1.0478 0.023 Uiso 1 1 calc R .
C60 C 0.4615(9) 0.7966(7) 1.1164(6) 0.035(3) Uani 1 1 d . .
H60 H 0.4172 0.7640 1.1350 0.042 Uiso 1 1 calc R .
C61 C 0.4560(9) 0.8434(8) 1.1418(6) 0.042(4) Uani 1 1 d . .
H61 H 0.4077 0.8429 1.1769 0.051 Uiso 1 1 calc R .
C62 C 0.5230(10) 0.8912(7) 1.1148(6) 0.042(4) Uani 1 1 d . .
H62 H 0.5205 0.9228 1.1320 0.051 Uiso 1 1 calc R .
C63 C 0.5936(9) 0.8923(6) 1.0622(5) 0.025(3) Uani 1 1 d . .
H63 H 0.6381 0.9249 1.0445 0.030 Uiso 1 1 calc R .
Ru4 Ru 0.09568(6) 0.44082(5) 0.70963(4) 0.0183(2) Uani 1 1 d . .
Ru5 Ru 0.29528(6) 0.48176(5) 0.68428(4) 0.0177(2) Uani 1 1 d . .
Ru6 Ru 0.13484(6) 0.57510(5) 0.65362(4) 0.0198(2) Uani 1 1 d . .
P00C P 0.2002(2) 0.67480(16) 0.59271(14) 0.0235(7) Uani 1 1 d . .
P008 P -0.07037(19) 0.42515(14) 0.71620(13) 0.0152(6) Uani 1 1 d . .
P009 P 0.3996(2) 0.38910(15) 0.71082(13) 0.0188(7) Uani 1 1 d . .
O10 O 0.1660(6) 0.4034(4) 0.5946(4) 0.034(2) Uani 1 1 d . .
O11 O 0.1165(6) 0.3061(4) 0.7916(4) 0.038(2) Uani 1 1 d . .
O12 O 0.0193(6) 0.4858(5) 0.8205(4) 0.049(3) Uani 1 1 d . .
O13 O 0.3535(6) 0.4744(4) 0.5570(4) 0.034(2) Uani 1 1 d . .
O14 O 0.4438(6) 0.5820(4) 0.6560(4) 0.031(2) Uani 1 1 d . .
O15 O 0.2330(6) 0.4831(4) 0.8137(4) 0.034(2) Uani 1 1 d . .
O16 O 0.1502(5) 0.5434(4) 0.5389(4) 0.031(2) Uani 1 1 d . .
O17 O -0.0860(6) 0.6159(4) 0.6733(4) 0.036(2) Uani 1 1 d . .
O18 O 0.1390(6) 0.6080(4) 0.7649(4) 0.034(2) Uani 1 1 d . .
C64 C 0.1427(9) 0.4190(6) 0.6368(6) 0.031(3) Uani 1 1 d . .
C65 C 0.1115(8) 0.3566(6) 0.7606(5) 0.023(3) Uani 1 1 d . .
C66 C 0.0525(8) 0.4704(7) 0.7779(5) 0.029(3) Uani 1 1 d . .
C67 C 0.3266(8) 0.4777(5) 0.6035(5) 0.018(2) Uani 1 1 d . U
C68 C 0.3906(8) 0.5439(6) 0.6651(5) 0.025(3) Uani 1 1 d . .
C69 C 0.2520(8) 0.4831(5) 0.7642(5) 0.021(3) Uani 1 1 d . U
C70 C 0.1459(8) 0.5511(6) 0.5840(5) 0.022(3) Uani 1 1 d . U
C71 C -0.0023(9) 0.6017(5) 0.6645(5) 0.023(3) Uani 1 1 d . U
C72 C 0.1397(8) 0.5931(6) 0.7247(5) 0.027(3) Uani 1 1 d . U
C73 C -0.0915(8) 0.3481(5) 0.7120(5) 0.021(3) Uani 1 1 d . .
C74 C -0.0168(9) 0.3028(6) 0.6993(6) 0.030(3) Uani 1 1 d . .
H74 H 0.0497 0.3120 0.6906 0.036 Uiso 1 1 calc R .
C75 C -0.0387(11) 0.2436(7) 0.6991(6) 0.039(4) Uani 1 1 d . .
H75 H 0.0126 0.2148 0.6889 0.047 Uiso 1 1 calc R .
C76 C -0.1351(11) 0.2287(7) 0.7137(6) 0.043(4) Uani 1 1 d . .
H76 H -0.1492 0.1891 0.7139 0.051 Uiso 1 1 calc R .
C77 C -0.2118(10) 0.2701(6) 0.7282(6) 0.036(3) Uani 1 1 d . .
H77 H -0.2774 0.2583 0.7392 0.043 Uiso 1 1 calc R .
C78 C -0.1917(9) 0.3312(7) 0.7268(6) 0.033(3) Uani 1 1 d . .
H78 H -0.2441 0.3601 0.7355 0.039 Uiso 1 1 calc R .
C79 C -0.1358(8) 0.4825(5) 0.6617(5) 0.021(3) Uani 1 1 d . .
C80 C -0.0840(9) 0.5008(6) 0.6019(5) 0.030(3) Uani 1 1 d . .
H80 H -0.0199 0.4832 0.5908 0.036 Uiso 1 1 calc R .
C81 C -0.1258(10) 0.5444(7) 0.5591(6) 0.037(3) Uani 1 1 d . .
H81 H -0.0900 0.5562 0.5192 0.045 Uiso 1 1 calc R .
C82 C -0.2210(11) 0.5710(6) 0.5750(6) 0.043(4) Uani 1 1 d . .
H82 H -0.2483 0.6016 0.5460 0.052 Uiso 1 1 calc R .
C83 C -0.2760(9) 0.5523(7) 0.6337(6) 0.038(3) Uani 1 1 d . .
H83 H -0.3407 0.5695 0.6440 0.046 Uiso 1 1 calc R .
C84 C -0.2343(8) 0.5077(5) 0.6775(5) 0.021(3) Uani 1 1 d . .
H84 H -0.2715 0.4946 0.7171 0.025 Uiso 1 1 calc R .
C85 C -0.1494(7) 0.4218(5) 0.7920(5) 0.019(3) Uani 1 1 d . .
C86 C -0.1567(8) 0.3636(6) 0.8361(5) 0.027(3) Uani 1 1 d . .
H86 H -0.1286 0.3269 0.8265 0.033 Uiso 1 1 calc R .
C87 C -0.2058(9) 0.3588(6) 0.8953(6) 0.037(3) Uani 1 1 d . .
H87 H -0.2084 0.3195 0.9255 0.044 Uiso 1 1 calc R .
C88 C -0.2502(9) 0.4133(6) 0.9082(6) 0.033(3) Uani 1 1 d . .
H88 H -0.2868 0.4103 0.9470 0.040 Uiso 1 1 calc R .
C89 C -0.2414(9) 0.4721(6) 0.8646(6) 0.030(3) Uani 1 1 d . .
H89 H -0.2701 0.5085 0.8745 0.036 Uiso 1 1 calc R .
C90 C -0.1903(7) 0.4777(5) 0.8060(5) 0.021(3) Uani 1 1 d . .
H90 H -0.1831 0.5175 0.7766 0.025 Uiso 1 1 calc R .
C91 C 0.3515(8) 0.3130(6) 0.7229(5) 0.025(3) Uani 1 1 d . .
C92 C 0.3519(8) 0.2576(6) 0.7730(5) 0.023(3) Uani 1 1 d . .
H92 H 0.3768 0.2591 0.8038 0.027 Uiso 1 1 calc R .
C93 C 0.3156(9) 0.2012(6) 0.7770(7) 0.041(4) Uani 1 1 d . .
H93 H 0.3136 0.1659 0.8111 0.049 Uiso 1 1 calc R .
C94 C 0.2830(10) 0.1972(7) 0.7315(7) 0.042(4) Uani 1 1 d . U
H94 H 0.2581 0.1593 0.7348 0.050 Uiso 1 1 calc R .
C95 C 0.2866(9) 0.2485(7) 0.6810(6) 0.040(4) Uani 1 1 d . .
H95 H 0.2665 0.2443 0.6496 0.048 Uiso 1 1 calc R .
C96 C 0.3196(9) 0.3072(7) 0.6751(6) 0.038(4) Uani 1 1 d . .
H96 H 0.3206 0.3418 0.6405 0.046 Uiso 1 1 calc R .
C97 C 0.4374(8) 0.3788(5) 0.7789(5) 0.022(3) Uani 1 1 d . .
C98 C 0.3662(8) 0.3647(6) 0.8336(5) 0.025(3) Uani 1 1 d . .
H98 H 0.3015 0.3572 0.8353 0.031 Uiso 1 1 calc R .
C99 C 0.3905(9) 0.3617(6) 0.8858(5) 0.026(3) Uani 1 1 d . .
H99 H 0.3419 0.3530 0.9219 0.031 Uiso 1 1 calc R .
C100 C 0.4860(9) 0.3717(6) 0.8836(5) 0.025(3) Uani 1 1 d . .
H100 H 0.5023 0.3699 0.9182 0.030 Uiso 1 1 calc R .
C101 C 0.5579(9) 0.3842(6) 0.8304(6) 0.030(3) Uani 1 1 d . .
H101 H 0.6225 0.3909 0.8295 0.036 Uiso 1 1 calc R .
C102 C 0.5358(7) 0.3872(5) 0.7771(5) 0.015(2) Uani 1 1 d . .
H102 H 0.5854 0.3945 0.7415 0.018 Uiso 1 1 calc R .
C103 C 0.5201(8) 0.3841(6) 0.6573(5) 0.028(3) Uani 1 1 d . U
C104 C 0.5691(9) 0.3249(6) 0.6600(6) 0.035(3) Uani 1 1 d . .
H104 H 0.5374 0.2878 0.6855 0.042 Uiso 1 1 calc R .
C105 C 0.6645(9) 0.3205(7) 0.6253(6) 0.037(3) Uani 1 1 d . .
H105 H 0.6970 0.2804 0.6282 0.044 Uiso 1 1 calc R .
C106 C 0.7124(9) 0.3738(7) 0.5867(6) 0.037(4) Uani 1 1 d . .
H106 H 0.7762 0.3703 0.5627 0.044 Uiso 1 1 calc R .
C107 C 0.6645(9) 0.4334(7) 0.5840(6) 0.037(3) Uani 1 1 d . .
H107 H 0.6971 0.4701 0.5587 0.044 Uiso 1 1 calc R .
C108 C 0.5694(8) 0.4385(6) 0.6183(5) 0.029(3) Uani 1 1 d . .
H108 H 0.5375 0.4787 0.6155 0.035 Uiso 1 1 calc R .
C109 C 0.1446(9) 0.7180(6) 0.5290(5) 0.027(3) Uani 1 1 d . .
C110 C 0.0579(9) 0.7002(7) 0.5234(6) 0.044(4) Uani 1 1 d . .
H110 H 0.0267 0.6644 0.5520 0.053 Uiso 1 1 calc R .
C111 C 0.0159(11) 0.7351(8) 0.4752(8) 0.060(5) Uani 1 1 d . .
H111 H -0.0411 0.7221 0.4710 0.072 Uiso 1 1 calc R .
C112 C 0.0613(12) 0.7887(8) 0.4347(6) 0.051(4) Uani 1 1 d . .
H112 H 0.0337 0.8131 0.4032 0.061 Uiso 1 1 calc R .
C113 C 0.1471(13) 0.8071(8) 0.4398(7) 0.063(5) Uani 1 1 d . .
H113 H 0.1776 0.8435 0.4119 0.076 Uiso 1 1 calc R .
C114 C 0.1874(11) 0.7710(8) 0.4868(7) 0.052(4) Uani 1 1 d . .
H114 H 0.2459 0.7834 0.4897 0.063 Uiso 1 1 calc R .
C115 C 0.1804(9) 0.7337(6) 0.6316(5) 0.027(3) Uani 1 1 d . .
C116 C 0.2390(11) 0.7285(7) 0.6719(6) 0.047(4) Uani 1 1 d . .
H116 H 0.2897 0.6965 0.6767 0.056 Uiso 1 1 calc R .
C117 C 0.2211(14) 0.7706(8) 0.7036(7) 0.063(5) Uani 1 1 d . .
H117 H 0.2573 0.7652 0.7315 0.075 Uiso 1 1 calc R .
C118 C 0.1515(16) 0.8200(8) 0.6951(8) 0.076(6) Uani 1 1 d . .
H118 H 0.1436 0.8498 0.7151 0.091 Uiso 1 1 calc R .
C119 C 0.0933(14) 0.8257(9) 0.6571(8) 0.078(6) Uani 1 1 d . .
H119 H 0.0435 0.8583 0.6527 0.094 Uiso 1 1 calc R .
C120 C 0.1083(11) 0.7826(7) 0.6247(6) 0.050(4) Uani 1 1 d . .
H120 H 0.0691 0.7873 0.5985 0.060 Uiso 1 1 calc R .
C121 C 0.3332(9) 0.6770(6) 0.5546(5) 0.026(3) Uani 1 1 d . .
C122 C 0.3737(8) 0.6330(6) 0.5263(5) 0.029(3) Uani 1 1 d . .
H122 H 0.3324 0.6036 0.5268 0.035 Uiso 1 1 calc R .
C123 C 0.4739(9) 0.6301(7) 0.4967(6) 0.043(4) Uani 1 1 d . .
H123 H 0.4999 0.5988 0.4787 0.051 Uiso 1 1 calc R .
C124 C 0.5354(10) 0.6763(8) 0.4950(7) 0.054(5) Uani 1 1 d . .
H124 H 0.6028 0.6760 0.4752 0.065 Uiso 1 1 calc R .
C125 C 0.4964(11) 0.7202(8) 0.5216(7) 0.061(5) Uani 1 1 d . .
H125 H 0.5381 0.7503 0.5194 0.073 Uiso 1 1 calc R .
C126 C 0.3947(9) 0.7238(7) 0.5533(6) 0.042(4) Uani 1 1 d . .
H126 H 0.3696 0.7546 0.5720 0.050 Uiso 1 1 calc R .
O19 O 0.0753(16) 0.9210(7) 0.3067(7) 0.143(7) Uani 1 1 d . .
C127 C 0.082(3) 0.9658(15) 0.3349(15) 0.23(2) Uani 1 1 d . .
H12A H 0.0284 0.9607 0.3711 0.278 Uiso 1 1 calc R .
H12B H 0.1453 0.9598 0.3451 0.278 Uiso 1 1 calc R .
C128 C 0.072(3) 1.0271(13) 0.2927(13) 0.192(17) Uani 1 1 d . .
H12C H 0.0092 1.0488 0.3061 0.231 Uiso 1 1 calc R .
H12D H 0.1261 1.0530 0.2877 0.231 Uiso 1 1 calc R .
C129 C 0.077(2) 1.0171(10) 0.2383(10) 0.141(11) Uani 1 1 d . .
H12E H 0.0172 1.0364 0.2247 0.170 Uiso 1 1 calc R .
H12F H 0.1345 1.0366 0.2079 0.170 Uiso 1 1 calc R .
C130 C 0.083(3) 0.9505(12) 0.2483(11) 0.197(18) Uani 1 1 d . .
H13A H 0.0297 0.9389 0.2364 0.237 Uiso 1 1 calc R .
H13B H 0.1465 0.9380 0.2250 0.237 Uiso 1 1 calc R .

loop_
_atom_site_aniso_label
_atom_site_aniso_U_11
_atom_site_aniso_U_22
_atom_site_aniso_U_33
_atom_site_aniso_U_23
_atom_site_aniso_U_13
_atom_site_aniso_U_12
Ru1 0.0127(5) 0.0206(6) 0.0284(6) -0.0130(4) -0.0067(4) 0.0000(4)
Ru2 0.0096(4) 0.0149(5) 0.0249(5) -0.0087(4) -0.0033(4) -0.0018(4)
Ru3 0.0098(4) 0.0165(5) 0.0240(5) -0.0100(4) -0.0037(4) -0.0022(4)
P1 0.0145(15) 0.0224(19) 0.0344(19) -0.0139(15) -0.0058(14) -0.0014(13)
P2 0.0131(14) 0.0150(16) 0.0210(16) -0.0046(12) -0.0043(12) -0.0084(12)
P3 0.0121(14) 0.0116(16) 0.0233(16) -0.0097(12) -0.0033(12) -0.0007(11)
O1 0.034(5) 0.029(6) 0.037(5) -0.009(5) -0.008(4) 0.001(4)
O2 0.037(5) 0.054(7) 0.044(6) -0.016(5) -0.030(5) 0.006(5)
O3 0.057(7) 0.040(7) 0.038(6) -0.015(5) -0.003(5) -0.025(5)
O4 0.032(5) 0.024(5) 0.030(5) -0.003(4) -0.012(4) -0.002(4)
O5 0.035(6) 0.031(6) 0.041(6) 0.001(5) -0.011(5) -0.001(4)
O6 0.030(5) 0.034(6) 0.048(6) -0.024(5) -0.007(4) 0.002(4)
O7 0.034(5) 0.021(5) 0.050(6) -0.004(4) -0.023(5) -0.006(4)
O8 0.021(5) 0.049(6) 0.043(6) -0.024(5) 0.004(4) -0.007(4)
O9 0.022(4) 0.008(4) 0.036(5) -0.004(4) -0.001(4) -0.008(3)
C1 0.028(7) 0.016(7) 0.022(7) -0.004(5) -0.012(6) 0.001(5)
C2 0.035(7) 0.016(7) 0.044(8) -0.008(6) -0.020(7) -0.005(6)
C3 0.026(7) 0.043(9) 0.047(9) -0.020(7) -0.026(7) -0.004(6)
C4 0.011(6) 0.037(8) 0.020(6) -0.012(6) -0.003(5) 0.007(5)
C5 0.010(6) 0.039(9) 0.043(9) -0.019(7) 0.005(6) -0.007(6)
C6 0.015(6) 0.013(7) 0.023(7) -0.001(5) 0.000(5) -0.001(5)
C7 0.026(5) 0.030(6) 0.043(6) -0.029(5) 0.000(4) 0.010(4)
C8 0.015(5) 0.018(5) 0.023(5) -0.007(4) -0.013(4) 0.002(4)
C9 0.008(4) 0.018(5) 0.025(5) -0.013(4) -0.001(4) 0.006(4)
C10 0.033(7) 0.024(7) 0.015(6) -0.010(5) -0.011(5) -0.003(5)
C11 0.030(7) 0.032(8) 0.049(9) -0.024(7) -0.020(7) -0.004(6)
C12 0.023(7) 0.031(8) 0.051(9) -0.018(7) -0.010(6) -0.010(6)
C13 0.039(8) 0.016(7) 0.042(8) -0.015(6) -0.005(6) -0.016(6)
C14 0.029(8) 0.032(9) 0.047(9) -0.013(7) -0.003(7) -0.002(6)
C15 0.023(7) 0.029(8) 0.054(9) -0.025(7) -0.003(6) 0.005(6)
C16 0.036(8) 0.021(8) 0.045(9) -0.014(7) -0.013(7) -0.006(6)
C17 0.045(9) 0.070(13) 0.055(11) -0.032(9) -0.016(8) 0.001(8)
C18 0.144(19) 0.069(14) 0.044(11) -0.008(10) -0.057(12) -0.022(13)
C19 0.104(15) 0.069(14) 0.033(9) -0.020(10) -0.003(10) -0.055(12)
C20 0.084(13) 0.071(14) 0.035(10) -0.024(9) -0.006(9) -0.030(11)
C21 0.049(9) 0.065(12) 0.040(9) -0.023(8) -0.004(8) -0.023(8)
C22 0.019(6) 0.019(7) 0.042(8) -0.020(6) -0.006(6) -0.002(5)
C23 0.010(6) 0.041(9) 0.037(8) -0.018(7) 0.004(6) 0.002(5)
C24 0.029(8) 0.046(10) 0.054(10) -0.027(8) -0.021(7) 0.021(7)
C25 0.024(8) 0.066(12) 0.080(13) -0.054(11) -0.013(8) 0.007(7)
C26 0.021(7) 0.060(11) 0.064(11) -0.034(9) -0.009(8) -0.009(7)
C27 0.022(7) 0.048(9) 0.040(8) -0.018(7) -0.007(6) -0.010(6)
C28 0.010(5) 0.017(7) 0.031(7) -0.013(5) -0.001(5) -0.008(5)
C29 0.025(7) 0.033(8) 0.045(8) -0.011(6) -0.021(6) -0.009(6)
C30 0.029(7) 0.054(11) 0.046(9) -0.012(8) -0.010(7) -0.025(7)
C31 0.048(6) 0.045(7) 0.052(6) -0.026(5) -0.012(5) -0.022(5)
C32 0.045(9) 0.031(9) 0.080(12) -0.036(9) 0.009(8) -0.007(7)
C33 0.016(6) 0.036(8) 0.034(7) -0.022(6) 0.000(5) -0.008(5)
C34 0.011(4) 0.012(5) 0.024(5) -0.005(4) -0.003(4) -0.007(4)
C35 0.015(6) 0.023(7) 0.039(8) -0.011(6) -0.007(6) 0.001(5)
C36 0.032(7) 0.029(8) 0.032(8) 0.006(6) -0.012(6) -0.009(6)
C37 0.030(7) 0.016(7) 0.041(9) -0.001(6) -0.008(7) 0.002(6)
C38 0.037(8) 0.010(7) 0.058(10) -0.015(7) -0.014(7) 0.007(6)
C39 0.022(6) 0.022(7) 0.041(8) -0.014(6) -0.017(6) 0.004(5)
C40 0.023(5) 0.013(5) 0.029(5) -0.011(4) -0.007(4) 0.003(4)
C41 0.023(7) 0.033(8) 0.036(8) -0.014(6) -0.023(6) 0.001(6)
C42 0.015(6) 0.027(8) 0.044(9) -0.001(6) -0.009(6) -0.005(5)
C43 0.036(8) 0.010(7) 0.024(7) -0.004(5) 0.010(6) -0.002(5)
C44 0.028(7) 0.030(8) 0.033(8) -0.011(6) -0.014(6) 0.004(6)
C45 0.016(5) 0.010(5) 0.021(5) -0.010(4) -0.006(4) 0.004(4)
C46 0.021(5) 0.013(5) 0.020(5) -0.007(4) -0.006(4) -0.007(4)
C47 0.022(6) 0.031(8) 0.025(7) -0.009(6) -0.006(5) 0.000(5)
C48 0.034(8) 0.042(10) 0.042(9) -0.011(7) -0.006(7) 0.008(7)
C49 0.024(7) 0.033(9) 0.049(9) 0.007(7) -0.011(7) -0.005(6)
C50 0.034(8) 0.023(8) 0.046(9) 0.008(7) -0.024(7) -0.013(6)
C51 0.017(6) 0.018(7) 0.033(7) -0.003(6) 0.000(5) -0.003(5)
C52 0.015(6) 0.015(6) 0.033(7) -0.015(5) -0.007(5) -0.005(5)
C53 0.018(6) 0.022(7) 0.040(8) -0.007(6) -0.003(6) -0.007(5)
C54 0.007(6) 0.031(8) 0.060(9) -0.026(7) -0.004(6) -0.002(5)
C55 0.025(7) 0.019(7) 0.045(9) -0.008(6) -0.004(6) -0.012(5)
C56 0.015(5) 0.014(5) 0.028(5) -0.006(4) -0.005(4) 0.006(4)
C57 0.012(4) 0.021(5) 0.024(5) -0.011(4) 0.000(4) -0.001(4)
C58 0.015(5) 0.023(5) 0.027(5) -0.010(4) -0.013(4) 0.008(4)
C59 0.007(5) 0.029(7) 0.022(6) -0.006(5) -0.007(5) -0.005(5)
C60 0.021(7) 0.050(10) 0.031(8) -0.004(7) -0.006(6) -0.015(6)
C61 0.024(7) 0.069(12) 0.034(8) -0.025(8) -0.003(7) 0.009(7)
C62 0.045(9) 0.039(10) 0.051(10) -0.026(8) -0.014(8) 0.007(7)
C63 0.034(7) 0.023(7) 0.026(7) -0.014(6) -0.010(6) -0.009(6)
Ru4 0.0102(5) 0.0236(6) 0.0211(5) -0.0058(4) -0.0043(4) -0.0031(4)
Ru5 0.0101(4) 0.0213(6) 0.0210(5) -0.0041(4) -0.0053(4) -0.0024(4)
Ru6 0.0124(5) 0.0237(6) 0.0235(5) -0.0079(4) -0.0045(4) -0.0007(4)
P00C 0.0224(17) 0.0233(19) 0.0257(18) -0.0081(14) -0.0067(14) -0.0018(14)
P008 0.0091(14) 0.0167(16) 0.0199(15) -0.0055(13) -0.0047(12) 0.0005(11)
P009 0.0134(15) 0.0196(17) 0.0215(16) -0.0031(13) -0.0043(13) -0.0040(12)
O10 0.024(5) 0.055(7) 0.025(5) -0.018(5) -0.001(4) -0.003(4)
O11 0.028(5) 0.040(6) 0.038(6) 0.005(5) -0.017(4) -0.007(4)
O12 0.027(5) 0.087(9) 0.045(6) -0.046(6) 0.012(5) -0.025(5)
O13 0.021(4) 0.055(7) 0.028(5) -0.019(5) 0.003(4) -0.007(4)
O14 0.029(5) 0.037(6) 0.029(5) -0.008(4) -0.007(4) -0.013(4)
O15 0.017(4) 0.051(6) 0.036(6) -0.018(5) -0.006(4) 0.002(4)
O16 0.022(4) 0.047(6) 0.028(5) -0.014(4) -0.005(4) -0.009(4)
O17 0.012(4) 0.056(7) 0.045(6) -0.025(5) -0.009(4) 0.004(4)
O18 0.032(5) 0.040(6) 0.041(6) -0.026(5) -0.013(4) 0.010(4)
C64 0.024(7) 0.042(9) 0.031(8) -0.003(7) -0.017(6) -0.013(6)
C65 0.009(6) 0.028(8) 0.027(7) -0.002(6) -0.010(5) 0.002(5)
C66 0.012(6) 0.050(9) 0.026(7) -0.014(7) -0.003(5) -0.006(6)
C67 0.014(5) 0.010(5) 0.028(5) -0.004(4) -0.003(4) -0.001(4)
C68 0.025(7) 0.040(8) 0.010(6) -0.005(5) -0.009(5) -0.004(6)
C69 0.020(5) 0.011(5) 0.030(5) 0.002(4) -0.014(4) 0.001(4)
C70 0.010(5) 0.028(6) 0.027(5) -0.009(4) -0.001(4) -0.004(4)
C71 0.026(5) 0.016(5) 0.032(5) -0.013(4) -0.003(4) -0.013(4)
C72 0.019(5) 0.033(6) 0.022(5) -0.006(5) -0.001(4) 0.006(4)
C73 0.025(6) 0.022(7) 0.023(6) -0.006(5) -0.018(5) 0.000(5)
C74 0.028(7) 0.026(8) 0.040(8) -0.013(6) -0.016(6) 0.007(6)
C75 0.054(9) 0.049(10) 0.031(8) -0.023(7) -0.018(7) -0.014(8)
C76 0.071(11) 0.031(9) 0.032(8) -0.008(7) -0.024(8) -0.008(8)
C77 0.036(8) 0.033(9) 0.044(9) -0.012(7) -0.015(7) -0.010(7)
C78 0.019(7) 0.045(9) 0.041(8) -0.019(7) -0.015(6) 0.004(6)
C79 0.012(6) 0.025(7) 0.028(7) -0.007(5) -0.011(5) 0.005(5)
C80 0.026(7) 0.033(8) 0.030(7) -0.002(6) -0.009(6) -0.013(6)
C81 0.043(8) 0.044(9) 0.020(7) -0.001(6) -0.010(6) -0.007(7)
C82 0.068(11) 0.025(8) 0.051(10) -0.008(7) -0.043(9) 0.000(7)
C83 0.031(8) 0.050(10) 0.043(9) -0.022(7) -0.019(7) 0.011(7)
C84 0.013(6) 0.025(7) 0.025(7) -0.007(5) -0.007(5) 0.001(5)
C85 0.011(6) 0.014(6) 0.029(7) -0.002(5) -0.005(5) -0.006(5)
C86 0.025(7) 0.033(8) 0.028(7) -0.007(6) -0.014(6) -0.005(6)
C87 0.034(8) 0.027(8) 0.045(9) -0.002(7) -0.007(7) -0.014(6)
C88 0.022(7) 0.034(9) 0.034(8) -0.012(7) 0.007(6) 0.005(6)
C89 0.030(7) 0.022(8) 0.039(8) -0.015(6) -0.005(6) 0.004(6)
C90 0.014(6) 0.017(7) 0.027(7) -0.006(5) -0.002(5) 0.005(5)
C91 0.017(6) 0.035(8) 0.020(6) -0.004(6) -0.005(5) -0.007(5)
C92 0.011(6) 0.029(7) 0.032(7) -0.006(6) -0.013(5) -0.004(5)
C93 0.034(8) 0.025(8) 0.064(11) 0.000(7) -0.026(8) -0.006(6)
C94 0.044(6) 0.026(6) 0.051(6) -0.008(5) -0.009(5) -0.002(5)
C95 0.041(8) 0.039(9) 0.054(10) -0.022(8) -0.024(7) -0.001(7)
C96 0.026(7) 0.055(10) 0.038(8) -0.014(7) -0.008(6) -0.018(7)
C97 0.020(6) 0.015(6) 0.026(7) 0.008(5) -0.015(5) -0.006(5)
C98 0.015(6) 0.028(7) 0.024(7) 0.006(6) -0.008(5) 0.003(5)
C99 0.029(7) 0.025(7) 0.017(6) 0.000(5) -0.006(5) 0.003(6)
C100 0.032(7) 0.024(7) 0.022(7) -0.007(6) -0.010(6) -0.007(6)
C101 0.021(7) 0.029(8) 0.041(8) -0.011(6) -0.012(6) 0.004(6)
C102 0.008(5) 0.015(6) 0.016(6) 0.003(5) 0.000(4) -0.004(4)
C103 0.016(5) 0.040(6) 0.031(5) -0.013(5) -0.010(4) 0.000(4)
C104 0.023(7) 0.034(9) 0.032(8) -0.003(6) 0.009(6) -0.001(6)
C105 0.028(7) 0.040(9) 0.035(8) -0.012(7) -0.008(6) 0.017(6)
C106 0.017(7) 0.065(11) 0.028(8) -0.018(8) -0.004(6) 0.005(7)
C107 0.023(7) 0.059(11) 0.034(8) -0.018(7) -0.003(6) -0.017(7)
C108 0.017(6) 0.043(9) 0.033(7) -0.012(6) -0.012(6) -0.006(6)
C109 0.032(7) 0.029(8) 0.022(7) -0.010(6) -0.008(6) 0.001(6)
C110 0.028(8) 0.057(11) 0.040(9) -0.004(8) -0.012(7) -0.007(7)
C111 0.043(10) 0.055(12) 0.076(13) -0.007(10) -0.026(9) 0.007(8)
C112 0.073(12) 0.047(11) 0.029(9) -0.003(8) -0.031(9) 0.022(9)
C113 0.068(12) 0.049(12) 0.050(11) 0.004(9) -0.013(10) 0.015(9)
C114 0.057(10) 0.051(11) 0.050(10) -0.008(9) -0.016(9) -0.023(9)
C115 0.026(7) 0.033(8) 0.019(7) -0.010(6) 0.001(6) -0.005(6)
C116 0.051(9) 0.054(11) 0.051(10) -0.026(8) -0.020(8) -0.012(8)
C117 0.108(15) 0.052(12) 0.049(11) -0.024(9) -0.032(10) -0.025(11)
C118 0.146(19) 0.037(12) 0.055(12) -0.023(10) -0.029(13) -0.011(12)
C119 0.102(15) 0.064(14) 0.062(12) -0.033(11) -0.017(11) 0.037(11)
C120 0.046(9) 0.057(11) 0.040(9) -0.027(8) 0.005(7) 0.011(8)
C121 0.034(7) 0.024(8) 0.019(7) -0.001(5) -0.007(6) -0.013(6)
C122 0.020(7) 0.041(9) 0.029(7) -0.008(6) -0.009(6) -0.010(6)
C123 0.030(8) 0.043(10) 0.059(10) -0.019(8) -0.019(7) 0.009(7)
C124 0.021(8) 0.079(14) 0.067(12) -0.037(10) 0.000(7) -0.006(8)
C125 0.036(9) 0.070(13) 0.079(13) -0.030(11) 0.004(9) -0.029(9)
C126 0.031(8) 0.033(9) 0.062(10) -0.018(8) -0.001(7) -0.019(7)
O19 0.31(2) 0.035(9) 0.061(10) 0.005(8) -0.038(13) 0.001(11)
C127 0.45(6) 0.08(3) 0.16(3) -0.06(3) -0.06(4) 0.01(3)
C128 0.41(5) 0.06(2) 0.12(3) -0.036(18) -0.10(3) 0.01(3)
C129 0.32(4) 0.042(14) 0.066(15) 0.010(11) -0.07(2) -0.026(19)
C130 0.46(6) 0.059(19) 0.09(2) 0.011(15) -0.13(3) -0.03(3)

loop_
_atom_type_symbol
_atom_type_description
_atom_type_scat_dispersion_real
_atom_type_scat_dispersion_imag
_atom_type_scat_source
C C 0.0033 0.0016 'International Tables Vol C Tables 4.2.6.8 and 6.1.1.4'
H H 0.0000 0.0000 'International Tables Vol C Tables 4.2.6.8 and 6.1.1.4'
O O 0.0106 0.0060 'International Tables Vol C Tables 4.2.6.8 and 6.1.1.4'
P P 0.1023 0.0942 'International Tables Vol C Tables 4.2.6.8 and 6.1.1.4'
Ru Ru -1.2594 0.8363 'International Tables Vol C Tables 4.2.6.8 and 6.1.1.4'

loop_
_geom_angle_atom_site_label_1
_geom_angle_atom_site_label_2
_geom_angle_atom_site_label_3
_geom_angle
Ru2 Ru1 Ru3 59.50(3)
P1 Ru1 Ru2 164.84(9)
P1 Ru1 Ru3 112.20(8)
C1 Ru1 Ru2 83.2(3)
C1 Ru1 Ru3 94.9(3)
C1 Ru1 P1 85.1(4)
C1 Ru1 C3 166.9(5)
C2 Ru1 Ru2 90.3(4)
C2 Ru1 Ru3 145.8(4)
C2 Ru1 P1 100.7(4)
C2 Ru1 C1 97.2(5)
C2 Ru1 C3 95.8(5)
C3 Ru1 Ru2 98.2(4)
C3 Ru1 Ru3 75.0(3)
C3 Ru1 P1 91.0(4)
Ru3 Ru2 Ru1 60.62(3)
P2 Ru2 Ru1 113.34(8)
P2 Ru2 Ru3 170.06(8)
C4 Ru2 Ru1 92.7(3)
C4 Ru2 Ru3 83.6(3)
C4 Ru2 P2 89.0(3)
C4 Ru2 C5 168.0(5)
C5 Ru2 Ru1 76.1(4)
C5 Ru2 Ru3 94.3(3)
C5 Ru2 P2 91.6(3)
C6 Ru2 Ru1 148.6(3)
C6 Ru2 Ru3 91.8(3)
C6 Ru2 P2 96.0(3)
C6 Ru2 C4 99.2(5)
C6 Ru2 C5 92.7(5)
Ru2 Ru3 Ru1 59.88(3)
P3 Ru3 Ru1 164.97(8)
P3 Ru3 Ru2 109.45(8)
C7 Ru3 Ru1 95.1(4)
C7 Ru3 Ru2 78.9(4)
C7 Ru3 P3 92.9(4)
C7 Ru3 C8 90.0(5)
C7 Ru3 C9 171.1(5)
C8 Ru3 Ru1 97.2(3)
C8 Ru3 Ru2 152.9(3)
C8 Ru3 P3 95.6(3)
C8 Ru3 C9 98.6(4)
C9 Ru3 Ru1 81.8(3)
C9 Ru3 Ru2 92.3(3)
C9 Ru3 P3 88.4(3)
C10 P1 Ru1 113.6(4)
C16 P1 Ru1 118.7(4)
C16 P1 C10 99.9(5)
C16 P1 C22 105.1(6)
C22 P1 Ru1 114.6(4)
C22 P1 C10 102.8(5)
C28 P2 Ru2 119.9(4)
C34 P2 Ru2 111.4(3)
C34 P2 C28 104.5(5)
C34 P2 C40 103.2(5)
C40 P2 Ru2 114.7(4)
C40 P2 C28 101.2(5)
C46 P3 Ru3 113.8(3)
C52 P3 Ru3 113.2(4)
C52 P3 C46 103.8(5)
C52 P3 C58 102.7(5)
C58 P3 Ru3 120.3(3)
C58 P3 C46 101.0(5)
O1 C1 Ru1 176.4(11)
O2 C2 Ru1 175.5(10)
O3 C3 Ru1 173.2(11)
O4 C4 Ru2 173.2(9)
O5 C5 Ru2 174.6(12)
O6 C6 Ru2 177.5(11)
O7 C7 Ru3 177.0(10)
O8 C8 Ru3 175.3(10)
O9 C9 Ru3 173.3(9)
C11 C10 P1 120.2(9)
C11 C10 C15 117.8(11)
C15 C10 P1 122.0(9)
C10 C11 H11 119.8
C12 C11 C10 120.3(12)
C12 C11 H11 119.8
C11 C12 H12 119.3
C13 C12 C11 121.4(11)
C13 C12 H12 119.3
C12 C13 H13 120.8
C12 C13 C14 118.3(11)
C14 C13 H13 120.8
C13 C14 H14 119.7
C15 C14 C13 120.6(12)
C15 C14 H14 119.7
C10 C15 H15 119.2
C14 C15 C10 121.5(12)
C14 C15 H15 119.2
C17 C16 P1 122.1(11)
C17 C16 C21 117.8(14)
C21 C16 P1 119.7(11)
C16 C17 H17 119.4
C18 C17 C16 121.2(16)
C18 C17 H17 119.4
C17 C18 H18 120.0
C17 C18 C19 120.1(17)
C19 C18 H18 120.0
C18 C19 H19 120.8
C20 C19 C18 118.5(16)
C20 C19 H19 120.8
C19 C20 H20 119.7
C21 C20 C19 120.6(17)
C21 C20 H20 119.7
C16 C21 H21 119.1
C20 C21 C16 121.8(16)
C20 C21 H21 119.1
C23 C22 P1 117.2(9)
C23 C22 C27 120.6(11)
C27 C22 P1 121.8(10)
C22 C23 H23 119.7
C22 C23 C24 120.7(12)
C24 C23 H23 119.7
C23 C24 H24 120.3
C25 C24 C23 119.3(14)
C25 C24 H24 120.3
C24 C25 H25 120.4
C26 C25 C24 119.2(13)
C26 C25 H25 120.4
C25 C26 H26 118.4
C25 C26 C27 123.2(13)
C27 C26 H26 118.4
C22 C27 H27 121.6
C26 C27 C22 116.8(13)
C26 C27 H27 121.6
C29 C28 P2 125.7(9)
C33 C28 P2 115.4(8)
C33 C28 C29 118.9(10)
C28 C29 H29 120.3
C28 C29 C30 119.4(12)
C30 C29 H29 120.3
C29 C30 H30 119.6
C31 C30 C29 120.8(12)
C31 C30 H30 119.6
C30 C31 H31 119.8
C30 C31 C32 120.4(12)
C32 C31 H31 119.8
C31 C32 H32 121.0
C31 C32 C33 117.9(13)
C33 C32 H32 121.0
C28 C33 C32 122.6(12)
C28 C33 H33 118.7
C32 C33 H33 118.7
C35 C34 P2 121.8(8)
C35 C34 C39 116.9(10)
C39 C34 P2 121.0(9)
C34 C35 H35 119.1
C34 C35 C36 121.9(12)
C36 C35 H35 119.1
C35 C36 H36 121.0
C37 C36 C35 117.9(12)
C37 C36 H36 121.0
C36 C37 H37 119.0
C38 C37 C36 122.0(12)
C38 C37 H37 119.0
C37 C38 H38 119.7
C37 C38 C39 120.6(12)
C39 C38 H38 119.7
C34 C39 H39 119.7
C38 C39 C34 120.7(12)
C38 C39 H39 119.7
C41 C40 P2 119.4(8)
C45 C40 P2 123.1(8)
C45 C40 C41 117.5(10)
C40 C41 H41 119.7
C42 C41 C40 120.7(10)
C42 C41 H41 119.7
C41 C42 H42 119.8
C43 C42 C41 120.4(11)
C43 C42 H42 119.8
C42 C43 H43 120.2
C42 C43 C44 119.7(11)
C44 C43 H43 120.2
C43 C44 H44 120.2
C45 C44 C43 119.6(11)
C45 C44 H44 120.2
C40 C45 C44 122.1(10)
C40 C45 H45 118.9
C44 C45 H45 118.9
C47 C46 P3 121.5(8)
C47 C46 C51 119.0(10)
C51 C46 P3 119.4(8)
C46 C47 H47 119.9
C46 C47 C48 120.1(11)
C48 C47 H47 119.9
C47 C48 H48 119.8
C49 C48 C47 120.4(13)
C49 C48 H48 119.8
C48 C49 H49 120.7
C48 C49 C50 118.6(13)
C50 C49 H49 120.7
C49 C50 H50 118.4
C51 C50 C49 123.2(13)
C51 C50 H50 118.4
C46 C51 H51 120.7
C50 C51 C46 118.6(12)
C50 C51 H51 120.7
C53 C52 P3 122.3(9)
C57 C52 P3 119.5(8)
C57 C52 C53 118.1(10)
C52 C53 H53 120.0
C54 C53 C52 120.0(11)
C54 C53 H53 120.0
C53 C54 H54 119.9
C55 C54 C53 120.2(11)
C55 C54 H54 119.9
C54 C55 H55 119.6
C56 C55 C54 120.8(11)
C56 C55 H55 119.6
C55 C56 H56 120.3
C55 C56 C57 119.3(10)
C57 C56 H56 120.3
C52 C57 C56 121.5(10)
C52 C57 H57 119.3
C56 C57 H57 119.3
C59 C58 P3 116.8(8)
C63 C58 P3 126.4(9)
C63 C58 C59 116.9(11)
C58 C59 H59 119.7
C60 C59 C58 120.5(11)
C60 C59 H59 119.7
C59 C60 H60 119.3
C61 C60 C59 121.5(12)
C61 C60 H60 119.3
C60 C61 H61 120.4
C60 C61 C62 119.3(13)
C62 C61 H61 120.4
C61 C62 H62 119.9
C61 C62 C63 120.2(13)
C63 C62 H62 119.9
C58 C63 H63 119.2
C62 C63 C58 121.6(12)
C62 C63 H63 119.2
Ru5 Ru4 Ru6 60.25(3)
P008 Ru4 Ru5 169.44(8)
P008 Ru4 Ru6 109.97(8)
C64 Ru4 Ru5 85.8(3)
C64 Ru4 Ru6 95.4(4)
C64 Ru4 P008 91.5(3)
C65 Ru4 Ru5 99.2(3)
C65 Ru4 Ru6 156.1(3)
C65 Ru4 P008 91.2(3)
C65 Ru4 C64 95.0(5)
C65 Ru4 C66 89.9(5)
C66 Ru4 Ru5 91.3(3)
C66 Ru4 Ru6 79.3(4)
C66 Ru4 P008 90.6(3)
C66 Ru4 C64 174.7(6)
Ru4 Ru5 Ru6 59.89(3)
P009 Ru5 Ru4 107.33(8)
P009 Ru5 Ru6 166.75(8)
C67 Ru5 Ru4 91.5(3)
C67 Ru5 Ru6 87.4(3)
C67 Ru5 P009 89.6(3)
C68 Ru5 Ru4 153.9(4)
C68 Ru5 Ru6 94.9(4)
C68 Ru5 P009 98.1(4)
C68 Ru5 C67 94.2(4)
C69 Ru5 Ru4 82.8(3)
C69 Ru5 Ru6 89.7(3)
C69 Ru5 P009 92.1(3)
C69 Ru5 C67 174.3(4)
C69 Ru5 C68 90.8(5)
Ru4 Ru6 Ru5 59.86(3)
P00C Ru6 Ru4 165.92(9)
P00C Ru6 Ru5 110.20(8)
C70 Ru6 Ru4 80.0(4)
C70 Ru6 Ru5 90.2(3)
C70 Ru6 P00C 90.6(4)
C70 Ru6 C72 172.7(5)
C71 Ru6 Ru4 93.6(3)
C71 Ru6 Ru5 151.4(4)
C71 Ru6 P00C 97.7(4)
C71 Ru6 C70 95.8(4)
C71 Ru6 C72 91.2(5)
C72 Ru6 Ru4 97.6(4)
C72 Ru6 Ru5 82.6(3)
C72 Ru6 P00C 90.5(4)
C109 P00C Ru6 115.6(4)
C115 P00C Ru6 113.8(4)
C115 P00C C109 101.8(6)
C115 P00C C121 104.3(5)
C121 P00C Ru6 118.4(4)
C121 P00C C109 100.7(5)
C73 P008 Ru4 115.4(4)
C73 P008 C79 102.4(5)
C73 P008 C85 101.5(5)
C79 P008 Ru4 119.5(4)
C79 P008 C85 106.7(5)
C85 P008 Ru4 109.6(3)
C91 P009 Ru5 117.4(4)
C91 P009 C97 104.9(5)
C91 P009 C103 100.2(6)
C97 P009 Ru5 112.9(4)
C97 P009 C103 102.3(5)
C103 P009 Ru5 117.1(4)
O10 C64 Ru4 175.7(10)
O11 C65 Ru4 177.0(9)
O12 C66 Ru4 174.5(10)
O13 C67 Ru5 173.7(9)
O14 C68 Ru5 176.4(11)
O15 C69 Ru5 174.6(9)
O16 C70 Ru6 172.6(11)
O17 C71 Ru6 177.3(12)
O18 C72 Ru6 174.9(11)
C74 C73 P008 125.0(9)
C74 C73 C78 117.2(11)
C78 C73 P008 117.6(9)
C73 C74 H74 119.1
C73 C74 C75 121.9(12)
C75 C74 H74 119.1
C74 C75 H75 120.2
C76 C75 C74 119.6(14)
C76 C75 H75 120.2
C75 C76 H76 119.2
C75 C76 C77 121.5(14)
C77 C76 H76 119.2
C76 C77 H77 120.0
C76 C77 C78 120.0(12)
C78 C77 H77 120.0
C73 C78 C77 119.7(12)
C73 C78 H78 120.2
C77 C78 H78 120.2
C80 C79 P008 117.4(8)
C80 C79 C84 118.7(10)
C84 C79 P008 123.9(9)
C79 C80 H80 119.4
C81 C80 C79 121.1(12)
C81 C80 H80 119.4
C80 C81 H81 120.0
C80 C81 C82 120.0(12)
C82 C81 H81 120.0
C81 C82 H82 119.8
C83 C82 C81 120.5(12)
C83 C82 H82 119.8
C82 C83 H83 120.1
C82 C83 C84 119.8(12)
C84 C83 H83 120.1
C79 C84 H84 120.1
C83 C84 C79 119.8(11)
C83 C84 H84 120.1
C86 C85 P008 117.8(9)
C86 C85 C90 120.3(11)
C90 C85 P008 121.4(8)
C85 C86 H86 119.7
C85 C86 C87 120.7(12)
C87 C86 H86 119.7
C86 C87 H87 120.6
C88 C87 C86 118.7(13)
C88 C87 H87 120.6
C87 C88 H88 119.5
C89 C88 C87 121.0(12)
C89 C88 H88 119.5
C88 C89 H89 119.6
C88 C89 C90 120.7(11)
C90 C89 H89 119.6
C85 C90 H90 120.8
C89 C90 C85 118.4(11)
C89 C90 H90 120.8
C92 C91 P009 125.7(8)
C92 C91 C96 117.5(11)
C96 C91 P009 116.6(9)
C91 C92 H92 119.5
C93 C92 C91 120.9(11)
C93 C92 H92 119.5
C92 C93 H93 119.7
C94 C93 C92 120.6(13)
C94 C93 H93 119.7
C93 C94 H94 119.9
C93 C94 C95 120.2(13)
C95 C94 H94 119.9
C94 C95 H95 119.1
C94 C95 C96 121.9(13)
C96 C95 H95 119.1
C91 C96 H96 120.6
C95 C96 C91 118.8(13)
C95 C96 H96 120.6
C98 C97 P009 119.4(8)
C98 C97 C102 119.1(10)
C102 C97 P009 121.4(8)
C97 C98 H98 119.5
C97 C98 C99 121.1(10)
C99 C98 H98 119.5
C98 C99 H99 120.2
C100 C99 C98 119.7(11)
C100 C99 H99 120.2
C99 C100 H100 119.9
C99 C100 C101 120.2(11)
C101 C100 H100 119.9
C100 C101 H101 119.3
C100 C101 C102 121.4(10)
C102 C101 H101 119.3
C97 C102 C101 118.5(10)
C97 C102 H102 120.7
C101 C102 H102 120.7
C104 C103 P009 119.4(10)
C104 C103 C108 118.3(11)
C108 C103 P009 121.8(10)
C103 C104 H104 119.8
C105 C104 C103 120.4(12)
C105 C104 H104 119.8
C104 C105 H105 119.4
C106 C105 C104 121.2(13)
C106 C105 H105 119.4
C105 C106 H106 120.5
C105 C106 C107 119.0(12)
C107 C106 H106 120.5
C106 C107 H107 119.8
C108 C107 C106 120.5(13)
C108 C107 H107 119.8
C103 C108 H108 119.7
C107 C108 C103 120.6(13)
C107 C108 H108 119.7
C110 C109 P00C 122.8(10)
C114 C109 P00C 119.4(10)
C114 C109 C110 117.8(12)
C109 C110 H110 119.3
C109 C110 C111 121.4(14)
C111 C110 H110 119.3
C110 C111 H111 120.9
C112 C111 C110 118.1(14)
C112 C111 H111 120.9
C111 C112 H112 119.5
C111 C112 C113 121.1(13)
C113 C112 H112 119.5
C112 C113 H113 120.4
C112 C113 C114 119.2(15)
C114 C113 H113 120.4
C109 C114 C113 122.3(14)
C109 C114 H114 118.8
C113 C114 H114 118.8
C116 C115 P00C 119.7(10)
C120 C115 P00C 122.2(10)
C120 C115 C116 118.0(12)
C115 C116 H116 120.0
C117 C116 C115 120.0(15)
C117 C116 H116 120.0
C116 C117 H117 119.2
C118 C117 C116 121.5(15)
C118 C117 H117 119.2
C117 C118 H118 120.2
C117 C118 C119 119.6(15)
C119 C118 H118 120.2
C118 C119 H119 119.8
C118 C119 C120 120.4(16)
C120 C119 H119 119.8
C115 C120 C119 120.4(15)
C115 C120 H120 119.8
C119 C120 H120 119.8
C122 C121 P00C 118.4(9)
C122 C121 C126 119.7(12)
C126 C121 P00C 121.9(10)
C121 C122 H122 118.5
C121 C122 C123 122.9(12)
C123 C122 H122 118.5
C122 C123 H123 121.0
C122 C123 C124 117.9(13)
C124 C123 H123 121.0
C123 C124 H124 120.1
C125 C124 C123 119.7(14)
C125 C124 H124 120.1
C124 C125 H125 118.1
C124 C125 C126 123.8(14)
C126 C125 H125 118.1
C121 C126 H126 122.0
C125 C126 C121 115.9(13)
C125 C126 H126 122.0
C130 O19 C127 110(2)
O19 C127 H12A 110.6
O19 C127 H12B 110.6
H12A C127 H12B 108.7
C128 C127 O19 106(3)
C128 C127 H12A 110.6
C128 C127 H12B 110.6
C127 C128 H12C 110.4
C127 C128 H12D 110.4
H12C C128 H12D 108.6
C129 C128 C127 107(2)
C129 C128 H12C 110.4
C129 C128 H12D 110.4
C128 C129 H12E 110.1
C128 C129 H12F 110.1
H12E C129 H12F 108.4
C130 C129 C128 108.2(19)
C130 C129 H12E 110.1
C130 C129 H12F 110.1
O19 C130 C129 108(2)
O19 C130 H13A 110.2
O19 C130 H13B 110.2
C129 C130 H13A 110.2
C129 C130 H13B 110.2
H13A C130 H13B 108.5

loop_
_geom_bond_atom_site_label_1
_geom_bond_atom_site_label_2
_geom_bond_distance
Ru1 Ru2 2.8774(12)
Ru1 Ru3 2.8987(11)
Ru1 P1 2.338(3)
Ru1 C1 1.934(12)
Ru1 C2 1.885(12)
Ru1 C3 1.959(15)
Ru2 Ru3 2.8661(12)
Ru2 P2 2.338(3)
Ru2 C4 1.921(13)
Ru2 C5 1.980(15)
Ru2 C6 1.882(12)
Ru3 P3 2.348(3)
Ru3 C7 1.870(14)
Ru3 C8 1.881(11)
Ru3 C9 1.934(12)
P1 C10 1.855(12)
P1 C16 1.837(14)
P1 C22 1.838(11)
P2 C28 1.836(10)
P2 C34 1.803(11)
P2 C40 1.833(12)
P3 C46 1.842(11)
P3 C52 1.820(11)
P3 C58 1.826(12)
O1 C1 1.136(13)
O2 C2 1.161(13)
O3 C3 1.141(15)
O4 C4 1.138(13)
O5 C5 1.110(15)
O6 C6 1.137(12)
O7 C7 1.203(14)
O8 C8 1.158(12)
O9 C9 1.146(12)
C10 C11 1.384(15)
C10 C15 1.388(16)
C11 H11 0.9300
C11 C12 1.382(16)
C12 H12 0.9300
C12 C13 1.358(16)
C13 H13 0.9300
C13 C14 1.397(16)
C14 H14 0.9300
C14 C15 1.351(17)
C15 H15 0.9300
C16 C17 1.395(19)
C16 C21 1.397(18)
C17 H17 0.9300
C17 C18 1.39(2)
C18 H18 0.9300
C18 C19 1.41(2)
C19 H19 0.9300
C19 C20 1.39(2)
C20 H20 0.9300
C20 C21 1.380(19)
C21 H21 0.9300
C22 C23 1.366(17)
C22 C27 1.416(16)
C23 H23 0.9300
C23 C24 1.401(15)
C24 H24 0.9300
C24 C25 1.387(18)
C25 H25 0.9300
C25 C26 1.36(2)
C26 H26 0.9300
C26 C27 1.390(17)
C27 H27 0.9300
C28 C29 1.375(14)
C28 C33 1.375(16)
C29 H29 0.9300
C29 C30 1.418(16)
C30 H30 0.9300
C30 C31 1.361(19)
C31 H31 0.9300
C31 C32 1.389(19)
C32 H32 0.9300
C32 C33 1.397(16)
C33 H33 0.9300
C34 C35 1.396(15)
C34 C39 1.412(15)
C35 H35 0.9300
C35 C36 1.410(16)
C36 H36 0.9300
C36 C37 1.370(17)
C37 H37 0.9300
C37 C38 1.353(17)
C38 H38 0.9300
C38 C39 1.380(16)
C39 H39 0.9300
C40 C41 1.401(15)
C40 C45 1.371(14)
C41 H41 0.9300
C41 C42 1.385(16)
C42 H42 0.9300
C42 C43 1.369(15)
C43 H43 0.9300
C43 C44 1.381(15)
C44 H44 0.9300
C44 C45 1.378(15)
C45 H45 0.9300
C46 C47 1.387(15)
C46 C51 1.422(15)
C47 H47 0.9300
C47 C48 1.423(17)
C48 H48 0.9300
C48 C49 1.367(17)
C49 H49 0.9300
C49 C50 1.384(18)
C50 H50 0.9300
C50 C51 1.372(16)
C51 H51 0.9300
C52 C53 1.396(14)
C52 C57 1.379(15)
C53 H53 0.9300
C53 C54 1.387(15)
C54 H54 0.9300
C54 C55 1.369(16)
C55 H55 0.9300
C55 C56 1.361(14)
C56 H56 0.9300
C56 C57 1.389(15)
C57 H57 0.9300
C58 C59 1.415(15)
C58 C63 1.398(15)
C59 H59 0.9300
C59 C60 1.374(16)
C60 H60 0.9300
C60 C61 1.372(18)
C61 H61 0.9300
C61 C62 1.381(19)
C62 H62 0.9300
C62 C63 1.383(17)
C63 H63 0.9300
Ru4 Ru5 2.8936(12)
Ru4 Ru6 2.8943(13)
Ru4 P008 2.349(3)
Ru4 C64 1.928(14)
Ru4 C65 1.888(12)
Ru4 C66 1.921(13)
Ru5 Ru6 2.9049(12)
Ru5 P009 2.356(3)
Ru5 C67 1.940(12)
Ru5 C68 1.912(13)
Ru5 C69 1.896(12)
Ru6 P00C 2.356(3)
Ru6 C70 1.924(12)
Ru6 C71 1.892(12)
Ru6 C72 1.946(12)
P00C C109 1.849(12)
P00C C115 1.823(12)
P00C C121 1.829(12)
P008 C73 1.827(12)
P008 C79 1.854(11)
P008 C85 1.862(12)
P009 C91 1.815(12)
P009 C97 1.826(11)
P009 C103 1.836(12)
O10 C64 1.153(14)
O11 C65 1.126(13)
O12 C66 1.165(13)
O13 C67 1.124(12)
O14 C68 1.133(13)
O15 C69 1.172(13)
O16 C70 1.162(12)
O17 C71 1.146(12)
O18 C72 1.142(13)
C73 C74 1.390(15)
C73 C78 1.417(15)
C74 H74 0.9300
C74 C75 1.398(17)
C75 H75 0.9300
C75 C76 1.352(18)
C76 H76 0.9300
C76 C77 1.360(18)
C77 H77 0.9300
C77 C78 1.418(17)
C78 H78 0.9300
C79 C80 1.388(16)
C79 C84 1.409(14)
C80 H80 0.9300
C80 C81 1.369(16)
C81 H81 0.9300
C81 C82 1.382(18)
C82 H82 0.9300
C82 C83 1.378(18)
C83 H83 0.9300
C83 C84 1.392(16)
C84 H84 0.9300
C85 C86 1.370(15)
C85 C90 1.405(15)
C86 H86 0.9300
C86 C87 1.397(17)
C87 H87 0.9300
C87 C88 1.377(17)
C88 H88 0.9300
C88 C89 1.374(17)
C89 H89 0.9300
C89 C90 1.387(16)
C90 H90 0.9300
C91 C92 1.415(16)
C91 C96 1.419(15)
C92 H92 0.9300
C92 C93 1.386(16)
C93 H93 0.9300
C93 C94 1.355(18)
C94 H94 0.9300
C94 C95 1.363(18)
C95 H95 0.9300
C95 C96 1.399(17)
C96 H96 0.9300
C97 C98 1.394(15)
C97 C102 1.401(13)
C98 H98 0.9300
C98 C99 1.396(15)
C99 H99 0.9300
C99 C100 1.369(15)
C100 H100 0.9300
C100 C101 1.374(16)
C101 H101 0.9300
C101 C102 1.407(15)
C102 H102 0.9300
C103 C104 1.384(17)
C103 C108 1.392(17)
C104 H104 0.9300
C104 C105 1.375(16)
C105 H105 0.9300
C105 C106 1.364(18)
C106 H106 0.9300
C106 C107 1.384(18)
C107 H107 0.9300
C107 C108 1.371(16)
C108 H108 0.9300
C109 C110 1.386(16)
C109 C114 1.358(18)
C110 H110 0.9300
C110 C111 1.406(18)
C111 H111 0.9300
C111 C112 1.37(2)
C112 H112 0.9300
C112 C113 1.37(2)
C113 H113 0.9300
C113 C114 1.376(19)
C114 H114 0.9300
C115 C116 1.420(16)
C115 C120 1.372(18)
C116 H116 0.9300
C116 C117 1.369(19)
C117 H117 0.9300
C117 C118 1.36(2)
C118 H118 0.9300
C118 C119 1.37(2)
C119 H119 0.9300
C119 C120 1.41(2)
C120 H120 0.9300
C121 C122 1.360(17)
C121 C126 1.433(16)
C122 H122 0.9300
C122 C123 1.387(16)
C123 H123 0.9300
C123 C124 1.419(19)
C124 H124 0.9300
C124 C125 1.33(2)
C125 H125 0.9300
C125 C126 1.420(18)
C126 H126 0.9300
O19 C127 1.42(3)
O19 C130 1.34(2)
C127 H12A 0.9700
C127 H12B 0.9700
C127 C128 1.42(3)
C128 H12C 0.9700
C128 H12D 0.9700
C128 C129 1.41(3)
C129 H12E 0.9700
C129 H12F 0.9700
C129 C130 1.41(3)
C130 H13A 0.9700
C130 H13B 0.9700

loop_
_platon_squeeze_void_nr
_platon_squeeze_void_average_x
_platon_squeeze_void_average_y
_platon_squeeze_void_average_z
_platon_squeeze_void_volume
_platon_squeeze_void_count_electrons
_platon_squeeze_void_content
1 -0.039 0.000 0.500 1097 416 ' '
2 -0.014 0.500 0.000 355 133 ' '
3 0.039 0.622 0.429 13 0 ' '
4 0.489 0.716 0.648 13 0 ' '
5 0.510 0.284 0.352 14 0 ' '
6 0.961 0.378 0.571 13 0 ' '

loop_
_twin_individual_id
_twin_individual_mass_fraction_refined
1 0.7695(9)
2 0.2305(9)
